data_7027699
loop_
_publ_author_name
'Adams, Katherine V.'
'Choi, Nick'
'Conole, Gr\'ainne'
'Davies, John E.'
'King, Jason D.'
'Mays, Martin J.'
'McPartlin, Mary'
'Raithby, Paul R.'

_publ_section_title
;
 Synthesis, reactivity and structural characterization of some
 heterometallic complexes containing naked arsenic ligands&#x200A;&#x2020;
;
_journal_issue 21
_journal_name_full 'Journal of the Chemical Society, Dalton Transactions'
_journal_page_first 3679
_journal_paper_doi 10.1039/a905688b
_journal_year 1999
_chemical_formula_sum 'C10 H5 As2 Co Mo O5'
_chemical_formula_weight 509.85
_chemical_name_systematic
; 
 ? 
;
_space_group_IT_number 14
_symmetry_cell_setting monoclinic
_symmetry_space_group_name_Hall '-P 2yn'
_symmetry_space_group_name_H-M 'P 1 21/n 1'
_atom_sites_solution_hydrogens geom
_atom_sites_solution_primary direct
_atom_sites_solution_secondary difmap
_audit_creation_method SHELXL
_cell_angle_alpha 90.00
_cell_angle_beta 91.440(10)
_cell_angle_gamma 90.00
_cell_formula_units_Z 4
_cell_length_a 8.899(2)
_cell_length_b 14.465(2)
_cell_length_c 11.046(2)
_cell_measurement_temperature 293(2)
_cell_volume 1421.4(5)
_computing_structure_refinement 'SHELXL-93 (Sheldrick, 1993)'
_computing_structure_solution 'SHELXS-86 (Sheldrick, 1990)'
_diffrn_ambient_temperature 293(2)
_diffrn_measurement_device AFC5R
_diffrn_measurement_method 'omega/2theta scans'
_diffrn_radiation_monochromator graphite
_diffrn_radiation_source 'fine-focus sealed tube'
_diffrn_radiation_type MoK\a
_diffrn_radiation_wavelength 0.71073
_diffrn_reflns_av_R_equivalents 0.0365
_diffrn_reflns_av_sigmaI/netI 0.0798
_diffrn_reflns_limit_h_max 11
_diffrn_reflns_limit_h_min 0
_diffrn_reflns_limit_k_max 18
_diffrn_reflns_limit_k_min 0
_diffrn_reflns_limit_l_max 14
_diffrn_reflns_limit_l_min -14
_diffrn_reflns_number 3466
_diffrn_reflns_theta_max 27.50
_diffrn_reflns_theta_min 2.69
_diffrn_standards_interval_count 200
_diffrn_standards_number 3
_exptl_absorpt_coefficient_mu 6.678
_exptl_absorpt_correction_T_max 1.000
_exptl_absorpt_correction_T_min 0.806
_exptl_absorpt_correction_type Psi-scans
_exptl_crystal_colour red
_exptl_crystal_density_diffrn 2.382
_exptl_crystal_F_000 960
_exptl_crystal_size_max 0.40
_exptl_crystal_size_mid 0.30
_exptl_crystal_size_min 0.25
_refine_diff_density_max 0.660
_refine_diff_density_min -0.939
_refine_diff_density_rms 0.173
_refine_ls_extinction_method none
_refine_ls_goodness_of_fit_all 1.025
_refine_ls_goodness_of_fit_obs 1.081
_refine_ls_matrix_type full
_refine_ls_number_parameters 172
_refine_ls_number_reflns 3255
_refine_ls_number_restraints 0
_refine_ls_restrained_S_all 1.640
_refine_ls_restrained_S_obs 1.081
_refine_ls_R_factor_all 0.1101
_refine_ls_R_factor_obs 0.0409
_refine_ls_shift/esd_max 0.000
_refine_ls_shift/esd_mean 0.000
_refine_ls_structure_factor_coef Fsqd
_refine_ls_weighting_details 'w=1/[\s^2^(Fo^2^)+(0.0514P)^2^+0.0000P] where P=(Fo^2^+2Fc^2^)/3'
_refine_ls_weighting_scheme calc
_refine_ls_wR_factor_all 0.1831
_refine_ls_wR_factor_obs 0.0959
_reflns_number_observed 2118
_reflns_number_total 3263
_reflns_observed_criterion >2sigma(I)
_cod_data_source_file 905688bsup1.cif
_cod_data_source_block mm9636
_cod_depositor_comments
;
The following automatic conversions were performed:

'_symmetry_cell_setting' value 'Monoclinic' changed to 'monoclinic'
according to /home/saulius/struct/CIF-dictionaries/cif_core.dic
dictionary named 'cif_core.dic' version 2.4.2 from 2011-04-26.

Automatic conversion script
Id: cif_fix_values 1891 2012-01-12 08:04:46Z andrius 

The following automatic conversions were performed:

'_refine_ls_weighting_scheme' value 'calc
w=1/[\s^2^(Fo^2^)+(0.0514P)^2^+0.0000P] where P=(Fo^2^+2Fc^2^)/3' was
changed to 'calc'. New tag '_refine_ls_weighting_details' was
created. The value of the new tag was set to
'w=1/[\s^2^(Fo^2^)+(0.0514P)^2^+0.0000P] where P=(Fo^2^+2Fc^2^)/3'.

Automatic conversion script
Id: cif_fix_values 3143 2015-03-26 13:38:13Z robertas 
;
_cod_original_sg_symbol_H-M P2(1)/n
_cod_database_code 7027699

loop_
_symmetry_equiv_pos_as_xyz
'x, y, z'
'-x+1/2, y+1/2, -z+1/2'
'-x, -y, -z'
'x-1/2, -y-1/2, z-1/2'

loop_
_atom_site_aniso_label
_atom_site_aniso_U_11
_atom_site_aniso_U_22
_atom_site_aniso_U_33
_atom_site_aniso_U_23
_atom_site_aniso_U_13
_atom_site_aniso_U_12
Mo1 0.0280(3) 0.0280(3) 0.0262(3) 0.0010(2) -0.0019(2) 0.0005(2)
As2 0.0428(4) 0.0530(5) 0.0414(4) 0.0078(4) -0.0163(3) -0.0070(4)
As1 0.0522(5) 0.0372(4) 0.0518(5) -0.0131(3) 0.0006(4) -0.0032(4)
Co1 0.0349(5) 0.0436(6) 0.0417(5) 0.0048(4) -0.0009(4) -0.0068(4)
O2 0.052(4) 0.085(5) 0.116(6) 0.000(4) -0.015(4) -0.029(4)
C4 0.044(4) 0.037(4) 0.050(4) 0.002(3) 0.001(3) 0.004(3)
C5 0.041(4) 0.053(5) 0.045(4) 0.002(4) 0.006(3) -0.005(3)
C2 0.045(4) 0.059(5) 0.059(5) 0.005(4) 0.001(4) -0.006(4)
O5 0.075(4) 0.100(5) 0.036(3) 0.017(3) 0.012(3) -0.015(4)
C3 0.051(5) 0.065(6) 0.067(6) 0.017(5) -0.005(4) -0.023(4)
C8 0.051(4) 0.048(4) 0.031(3) -0.012(3) -0.009(3) -0.001(4)
O4 0.068(4) 0.040(3) 0.100(5) 0.000(3) 0.003(4) 0.015(3)
C9 0.054(5) 0.066(5) 0.033(4) 0.011(4) -0.013(3) -0.016(4)
O3 0.081(5) 0.106(6) 0.089(5) 0.055(5) -0.024(4) -0.014(4)
C6 0.026(3) 0.072(6) 0.053(4) -0.015(4) -0.007(3) 0.014(4)
C1 0.065(6) 0.063(6) 0.057(5) -0.005(4) 0.022(4) -0.001(5)
C7 0.034(4) 0.051(5) 0.050(4) 0.000(3) -0.010(3) -0.017(3)
O1 0.111(6) 0.096(6) 0.132(7) -0.045(5) 0.063(6) -0.005(5)
C10 0.053(5) 0.040(4) 0.061(5) -0.001(4) -0.027(4) 0.008(4)

loop_
_atom_site_label
_atom_site_type_symbol
_atom_site_fract_x
_atom_site_fract_y
_atom_site_fract_z
_atom_site_U_iso_or_equiv
_atom_site_thermal_displace_type
_atom_site_occupancy
_atom_site_calc_flag
_atom_site_refinement_flags
Mo1 Mo 0.24903(6) 0.41055(4) 0.22110(4) 0.02744(14) Uani 1 d .
As2 As 0.00318(9) 0.37582(6) 0.09198(7) 0.0460(2) Uani 1 d .
As1 As 0.16484(9) 0.25419(5) 0.13000(7) 0.0471(2) Uani 1 d .
Co1 Co -0.00192(10) 0.30381(7) 0.28699(8) 0.0401(3) Uani 1 d .
O2 O -0.2581(7) 0.1851(5) 0.2232(7) 0.084(2) Uani 1 d .
C4 C 0.1248(8) 0.5254(5) 0.2277(7) 0.044(2) Uani 1 d .
C5 C 0.3025(8) 0.4449(5) 0.0525(7) 0.046(2) Uani 1 d .
C2 C -0.1585(9) 0.2322(6) 0.2470(7) 0.054(2) Uani 1 d .
O5 O 0.3399(7) 0.4638(5) -0.0419(5) 0.070(2) Uani 1 d .
C3 C 0.0957(10) 0.2355(6) 0.3985(8) 0.061(2) Uani 1 d .
C8 C 0.3794(8) 0.4797(5) 0.3846(6) 0.044(2) Uani 1 d .
H8 H 0.3464(8) 0.5332(5) 0.4315(6) 0.052 Uiso 1 calc R
O4 O 0.0637(7) 0.5940(4) 0.2338(6) 0.069(2) Uani 1 d .
C9 C 0.3595(9) 0.3859(6) 0.4147(6) 0.051(2) Uani 1 d .
H9 H 0.3067(9) 0.3631(6) 0.4856(6) 0.061 Uiso 1 calc R
O3 O 0.1507(8) 0.1905(5) 0.4716(6) 0.092(2) Uani 1 d .
C6 C 0.5041(8) 0.3907(6) 0.2482(7) 0.051(2) Uani 1 d .
H6 H 0.5750(8) 0.3721(6) 0.1862(7) 0.061 Uiso 1 calc R
C1 C -0.0828(10) 0.3985(6) 0.3661(8) 0.061(2) Uani 1 d .
C7 C 0.4691(8) 0.4818(5) 0.2821(7) 0.046(2) Uani 1 d .
H7 H 0.5105(8) 0.5378(5) 0.2457(7) 0.055 Uiso 1 calc R
O1 O -0.1372(9) 0.4578(6) 0.4164(8) 0.112(3) Uani 1 d .
C10 C 0.4344(9) 0.3314(5) 0.3331(7) 0.052(2) Uani 1 d .
H10 H 0.4459(9) 0.2641(5) 0.3377(7) 0.062 Uiso 1 calc R

loop_
_atom_type_symbol
_atom_type_description
_atom_type_scat_dispersion_real
_atom_type_scat_dispersion_imag
_atom_type_scat_source
C C 0.0033 0.0016 'International Tables Vol C Tables 4.2.6.8 and 6.1.1.4'
H H 0.0000 0.0000 'International Tables Vol C Tables 4.2.6.8 and 6.1.1.4'
O O 0.0106 0.0060 'International Tables Vol C Tables 4.2.6.8 and 6.1.1.4'
Co Co 0.3494 0.9721 'International Tables Vol C Tables 4.2.6.8 and 6.1.1.4'
As As 0.0499 2.0058 'International Tables Vol C Tables 4.2.6.8 and 6.1.1.4'
Mo Mo -1.6832 0.6857 'International Tables Vol C Tables 4.2.6.8 and 6.1.1.4'

loop_
_geom_angle_atom_site_label_1
_geom_angle_atom_site_label_2
_geom_angle_atom_site_label_3
_geom_angle
C5 Mo1 C4 88.4(3)
C5 Mo1 C7 86.6(3)
C4 Mo1 C7 94.9(3)
C5 Mo1 C6 84.0(3)
C4 Mo1 C6 130.1(3)
C7 Mo1 C6 35.6(3)
C5 Mo1 C10 115.7(3)
C4 Mo1 C10 140.5(3)
C7 Mo1 C10 58.7(3)
C6 Mo1 C10 35.8(3)
C5 Mo1 C8 119.1(3)
C4 Mo1 C8 83.2(3)
C7 Mo1 C8 35.1(2)
C6 Mo1 C8 59.1(3)
C10 Mo1 C8 58.2(3)
C5 Mo1 C9 141.2(3)
C4 Mo1 C9 108.1(3)
C7 Mo1 C9 58.0(3)
C6 Mo1 C9 58.4(3)
C10 Mo1 C9 34.2(3)
C8 Mo1 C9 34.9(3)
C5 Mo1 As1 85.9(2)
C4 Mo1 As1 126.0(2)
C7 Mo1 As1 138.1(2)
C6 Mo1 As1 102.5(2)
C10 Mo1 As1 88.3(2)
C8 Mo1 As1 143.9(2)
C9 Mo1 As1 109.4(2)
C5 Mo1 As2 75.9(2)
C4 Mo1 As2 74.0(2)
C7 Mo1 As2 159.3(2)
C6 Mo1 As2 148.4(2)
C10 Mo1 As2 139.5(2)
C8 Mo1 As2 152.6(2)
C9 Mo1 As2 141.7(2)
As1 Mo1 As2 52.51(3)
C5 Mo1 Co1 125.8(2)
C4 Mo1 Co1 90.2(2)
C7 Mo1 Co1 147.4(2)
C6 Mo1 Co1 133.0(2)
C10 Mo1 Co1 98.5(2)
C8 Mo1 Co1 114.4(2)
C9 Mo1 Co1 89.9(2)
As1 Mo1 Co1 52.95(3)
As2 Mo1 Co1 51.91(3)
As1 As2 Co1 61.95(4)
As1 As2 Mo1 62.61(3)
Co1 As2 Mo1 68.25(3)
As2 As1 Co1 60.85(4)
As2 As1 Mo1 64.88(3)
Co1 As1 Mo1 68.75(3)
C2 Co1 C1 104.1(4)
C2 Co1 C3 102.3(4)
C1 Co1 C3 106.4(4)
C2 Co1 As2 93.6(3)
C1 Co1 As2 97.1(3)
C3 Co1 As2 147.2(3)
C2 Co1 As1 98.0(3)
C1 Co1 As1 147.2(3)
C3 Co1 As1 91.9(3)
As2 Co1 As1 57.21(4)
C2 Co1 Mo1 150.6(3)
C1 Co1 Mo1 92.2(3)
C3 Co1 Mo1 96.1(3)
As2 Co1 Mo1 59.83(3)
As1 Co1 Mo1 58.30(3)
O4 C4 Mo1 174.9(7)
O5 C5 Mo1 176.8(7)
O2 C2 Co1 178.6(8)
O3 C3 Co1 176.4(8)
C7 C8 C9 106.8(7)
C7 C8 Mo1 70.6(4)
C9 C8 Mo1 73.0(4)
C10 C9 C8 109.3(7)
C10 C9 Mo1 72.0(4)
C8 C9 Mo1 72.1(4)
C7 C6 C10 106.6(7)
C7 C6 Mo1 72.1(4)
C10 C6 Mo1 73.5(4)
O1 C1 Co1 178.5(9)
C8 C7 C6 109.3(7)
C8 C7 Mo1 74.3(4)
C6 C7 Mo1 72.2(4)
C9 C10 C6 108.1(7)
C9 C10 Mo1 73.7(4)
C6 C10 Mo1 70.7(4)

loop_
_geom_bond_atom_site_label_1
_geom_bond_atom_site_label_2
_geom_bond_distance
Mo1 C5 1.997(7)
Mo1 C4 1.998(7)
Mo1 C7 2.299(6)
Mo1 C6 2.300(7)
Mo1 C10 2.337(7)
Mo1 C8 2.346(6)
Mo1 C9 2.359(7)
Mo1 As1 2.5791(9)
Mo1 As2 2.6299(10)
Mo1 Co1 2.8254(11)
As2 As1 2.3046(12)
As2 Co1 2.3942(12)
As1 Co1 2.4195(13)
Co1 C2 1.783(8)
Co1 C1 1.786(9)
Co1 C3 1.787(9)
O2 C2 1.143(9)
C4 O4 1.134(8)
C5 O5 1.135(8)
C3 O3 1.139(10)
C8 C7 1.402(10)
C8 C9 1.410(10)
C9 C10 1.381(11)
C6 C7 1.407(11)
C6 C10 1.425(11)
C1 O1 1.137(10)
